data_2018686
loop_
_publ_author_name
'Zhong, Kai-Long'
'Qian, Ming-Yi'

_publ_section_title
;
 A novel one-dimensional Co^II^ coordination polymer:
 <i>catena</i>-poly[[hexaaquacobalt(II)]
 [[diaquabis(sulfato-\k<i>O</i>)cobalt(II)]-\m-4,4'-bipyridine-\k^2^<i>N</i>:<i>N</i>']
 [[triaqua(sulfato-\k<i>O</i>)cobalt(II)]-\m-4,4'-bipyridine-\k^2^<i>N</i>:<i>N</i>']]
;
_journal_coeditor_code WQ3017
_journal_issue 9
_journal_name_full 'Acta Crystallographica Section C'
_journal_page_first m265
_journal_page_last m268
_journal_paper_doi 10.1107/S0108270112034385
_journal_volume 68
_journal_year 2012
_chemical_formula_iupac '[Co (H2 O)6] [Co (S O4)2 (C10 H8 N2) (H2 O)2] [Co (S O4) (C10 H8 N2) (H2 O)3]'
_chemical_formula_moiety 'Co H12 O6 2+, C10 H14 Co N2 O7 S -, C10 H12 Co N2 O10 S2'
_chemical_formula_sum 'C20 H38 Co3 N4 O23 S3'
_chemical_formula_weight 975.51
_chemical_name_systematic
;
<i>catena</i>-poly[[hexaaquacobalt(II)]
[[diaquabis(sulfato-\k<i>O</i>)cobalt(II)]-\m-4,4'-bipyridine-
\k^2^<i>N</i>:<i>N</i>']
[[triaqua(sulfato-\k<i>O</i>)cobalt(II)]-\m-4,4'-bipyridine-
\k^2^<i>N</i>:<i>N</i>']]
;
_space_group_IT_number 1
_symmetry_cell_setting triclinic
_symmetry_space_group_name_Hall 'P 1'
_symmetry_space_group_name_H-M 'P 1'
_atom_sites_solution_hydrogens geom
_atom_sites_solution_primary direct
_atom_sites_solution_secondary difmap
_audit_creation_method SHELXL-97
_cell_angle_alpha 72.21(3)
_cell_angle_beta 73.57(3)
_cell_angle_gamma 83.50(3)
_cell_formula_units_Z 1
_cell_length_a 7.2860(15)
_cell_length_b 11.246(2)
_cell_length_c 11.462(2)
_cell_measurement_reflns_used 7593
_cell_measurement_temperature 223.15
_cell_measurement_theta_max 27.460
_cell_measurement_theta_min 3.045
_cell_volume 857.4(3)
_computing_cell_refinement 'CrystalClear (Rigaku, 2007)'
_computing_data_collection 'CrystalClear (Rigaku, 2007)'
_computing_data_reduction 'CrystalClear (Rigaku, 2007)'
_computing_molecular_graphics 'XP in SHELXTL (Sheldrick, 2008)'
_computing_publication_material 'SHELXTL (Sheldrick, 2008)'
_computing_structure_refinement 'SHELXL97 (Sheldrick, 2008)'
_computing_structure_solution 'SHELXS97 (Sheldrick, 2008)'
_diffrn_ambient_temperature 223.15
_diffrn_detector_area_resol_mean 28.5714
_diffrn_measured_fraction_theta_full 0.989
_diffrn_measured_fraction_theta_max 0.989
_diffrn_measurement_device_type 'Rigaku Graphite Monochromator <b>[MODEL?]</b>'
_diffrn_measurement_method '\w scans'
_diffrn_radiation_monochromator graphite
_diffrn_radiation_source 'fine-focus sealed tube'
_diffrn_radiation_type MoK\a
_diffrn_radiation_wavelength 0.71073
_diffrn_reflns_av_R_equivalents 0.0230
_diffrn_reflns_av_sigmaI/netI 0.0363
_diffrn_reflns_limit_h_max 9
_diffrn_reflns_limit_h_min -9
_diffrn_reflns_limit_k_max 14
_diffrn_reflns_limit_k_min -14
_diffrn_reflns_limit_l_max 14
_diffrn_reflns_limit_l_min -14
_diffrn_reflns_number 8553
_diffrn_reflns_theta_full 27.47
_diffrn_reflns_theta_max 27.47
_diffrn_reflns_theta_min 3.05
_diffrn_standards_decay_% 0
_diffrn_standards_number 0
_exptl_absorpt_coefficient_mu 1.715
_exptl_absorpt_correction_T_max 0.8338
_exptl_absorpt_correction_T_min 0.6014
_exptl_absorpt_correction_type multi-scan
_exptl_absorpt_process_details '(REQAB; Jacobson, 1998)'
_exptl_crystal_colour Pink
_exptl_crystal_density_diffrn 1.889
_exptl_crystal_density_method 'not measured'
_exptl_crystal_description Block
_exptl_crystal_F_000 499
_exptl_crystal_size_max 0.33
_exptl_crystal_size_mid 0.14
_exptl_crystal_size_min 0.11
_refine_diff_density_max 0.829
_refine_diff_density_min -0.608
_refine_ls_abs_structure_details 'Flack (1983), 2531 Fridel pairs'
_refine_ls_abs_structure_Flack 0.402(14)
_refine_ls_extinction_method none
_refine_ls_goodness_of_fit_ref 1.239
_refine_ls_hydrogen_treatment constr
_refine_ls_matrix_type full
_refine_ls_number_parameters 479
_refine_ls_number_reflns 6430
_refine_ls_number_restraints 3
_refine_ls_restrained_S_all 1.239
_refine_ls_R_factor_all 0.0462
_refine_ls_R_factor_gt 0.0261
_refine_ls_shift/su_max 0.000
_refine_ls_shift/su_mean 0.000
_refine_ls_structure_factor_coef Fsqd
_refine_ls_weighting_details 'calc w=1/[\s^2^(Fo^2^)+(0.0229P)^2^+0.8892P] where P=(Fo^2^+2Fc^2^)/3'
_refine_ls_weighting_scheme calc
_refine_ls_wR_factor_gt 0.0557
_refine_ls_wR_factor_ref 0.0798
_reflns_number_gt 5533
_reflns_number_total 6430
_reflns_threshold_expression I>2\s(I)
_cod_data_source_file wq3017.cif
_cod_data_source_block I
_cod_database_code 2018686

loop_
_symmetry_equiv_pos_as_xyz
'x, y, z'

loop_
_atom_site_type_symbol
_atom_site_label
_atom_site_fract_x
_atom_site_fract_y
_atom_site_fract_z
_atom_site_U_iso_or_equiv
_atom_site_adp_type
_atom_site_calc_flag
_atom_site_refinement_flags
_atom_site_occupancy
_atom_site_symmetry_multiplicity
Co Co1 0.00000(9) 0.50000(6) 0.24567(5) 0.01934(15) Uani d . 1 1
Co Co2 0.50218(10) 0.00192(7) 0.71794(6) 0.01779(13) Uani d . 1 1
Co Co3 0.50690(11) -0.00978(7) 0.21887(7) 0.02305(14) Uani d . 1 1
S S1 0.44606(17) 0.40461(11) 0.20092(11) 0.0229(3) Uani d . 1 1
S S2 0.91175(17) -0.00961(11) 0.49236(11) 0.0210(3) Uani d . 1 1
S S3 0.09428(17) -0.00163(11) 0.95204(10) 0.0201(3) Uani d . 1 1
O O1 0.4814(5) 0.5366(3) 0.1842(4) 0.0363(9) Uani d . 1 1
O O2 0.5603(6) 0.3684(4) 0.0896(3) 0.0379(9) Uani d . 1 1
O O3 0.4979(5) 0.3232(4) 0.3148(3) 0.0373(9) Uani d . 1 1
O O4 0.2432(5) 0.3919(4) 0.2152(4) 0.0308(9) Uani d . 1 1
O O5 0.9806(6) -0.0842(4) 0.6012(4) 0.0389(11) Uani d . 1 1
O O6 0.9383(6) -0.0833(4) 0.4029(4) 0.0366(10) Uani d . 1 1
O O7 1.0165(6) 0.1052(4) 0.4298(4) 0.0441(11) Uani d . 1 1
O O8 0.7035(5) 0.0226(3) 0.5345(3) 0.0239(8) Uani d . 1 1
O O9 0.0684(5) 0.0797(4) 1.0351(4) 0.0299(9) Uani d . 1 1
O O10 0.0129(5) 0.0626(4) 0.8446(3) 0.0296(9) Uani d . 1 1
O O11 -0.0041(6) -0.1192(4) 1.0245(4) 0.0352(10) Uani d . 1 1
O O12 0.3017(5) -0.0303(3) 0.9057(3) 0.0259(8) Uani d . 1 1
N N1 0.4733(7) -0.1847(4) 0.7266(4) 0.0243(10) Uani d . 1 1
N N2 0.5282(6) 0.1859(4) 0.7158(4) 0.0244(10) Uani d . 1 1
N N3 0.0172(6) 0.4964(4) 0.4323(3) 0.0238(9) Uani d . 1 1
N N4 -0.0110(6) 0.5045(4) 0.0566(3) 0.0228(9) Uani d . 1 1
C C1 0.4927(9) -0.2789(5) 0.8260(5) 0.0298(13) Uani d . 1 1
H H1A 0.4982 -0.2608 0.8989 0.036 Uiso calc R 1 1
C C2 0.5052(9) -0.4024(5) 0.8266(5) 0.0284(13) Uani d . 1 1
H H2A 0.5211 -0.4650 0.8982 0.034 Uiso calc R 1 1
C C3 0.4942(8) -0.4330(5) 0.7214(5) 0.0230(11) Uani d . 1 1
C C4 0.4620(9) -0.3350(5) 0.6200(5) 0.0304(13) Uani d . 1 1
H H4A 0.4451 -0.3510 0.5487 0.036 Uiso calc R 1 1
C C5 0.4553(9) -0.2141(5) 0.6261(5) 0.0306(13) Uani d . 1 1
H H5A 0.4373 -0.1495 0.5565 0.037 Uiso calc R 1 1
C C6 0.5253(9) 0.2163(5) 0.8203(5) 0.0340(14) Uani d . 1 1
H H6A 0.5307 0.1523 0.8933 0.041 Uiso calc R 1 1
C C7 0.5148(10) 0.3376(5) 0.8251(5) 0.0330(13) Uani d . 1 1
H H7A 0.5094 0.3539 0.9008 0.040 Uiso calc R 1 1
C C8 0.5121(8) 0.4355(5) 0.7174(5) 0.0211(11) Uani d . 1 1
C C9 0.5234(9) 0.4040(5) 0.6075(5) 0.0281(13) Uani d . 1 1
H H9A 0.5278 0.4662 0.5316 0.034 Uiso calc R 1 1
C C10 0.5280(8) 0.2797(5) 0.6116(4) 0.0269(12) Uani d . 1 1
H H10A 0.5310 0.2605 0.5377 0.032 Uiso calc R 1 1
C C11 0.0450(8) 0.3922(5) 0.5203(5) 0.0293(13) Uani d . 1 1
H H11A 0.0688 0.3178 0.4982 0.035 Uiso calc R 1 1
C C12 0.0405(9) 0.3886(5) 0.6426(5) 0.0316(13) Uani d . 1 1
H H12A 0.0600 0.3128 0.7003 0.038 Uiso calc R 1 1
C C13 0.0069(7) 0.4977(5) 0.6802(4) 0.0163(10) Uani d . 1 1
C C14 -0.0193(8) 0.6061(5) 0.5870(5) 0.0297(12) Uani d . 1 1
H H14A -0.0397 0.6824 0.6053 0.036 Uiso calc R 1 1
C C15 -0.0150(8) 0.6011(5) 0.4670(4) 0.0245(11) Uani d . 1 1
H H15A -0.0359 0.6751 0.4074 0.029 Uiso calc R 1 1
C C16 -0.0361(8) 0.6078(5) -0.0338(5) 0.0300(12) Uani d . 1 1
H H16A -0.0593 0.6829 -0.0131 0.036 Uiso calc R 1 1
C C17 -0.0300(9) 0.6102(5) -0.1547(5) 0.0323(13) Uani d . 1 1
H H17A -0.0459 0.6856 -0.2140 0.039 Uiso calc R 1 1
C C18 0.0000(8) 0.4996(5) -0.1891(4) 0.0227(11) Uani d . 1 1
C C19 0.0241(9) 0.3922(5) -0.0962(4) 0.0290(13) Uani d . 1 1
H H19A 0.0447 0.3158 -0.1143 0.035 Uiso calc R 1 1
C C20 0.0178(8) 0.3972(5) 0.0234(5) 0.0298(12) Uani d . 1 1
H H20A 0.0342 0.3231 0.0843 0.036 Uiso calc R 1 1
O O1W 0.2806(5) 0.0689(4) 0.6283(3) 0.0297(9) Uani d . 1 1
H H1WA 0.1875 0.0656 0.6889 0.045 Uiso d R 1 1
H H1WB 0.2561 0.0450 0.5741 0.045 Uiso d R 1 1
O O2W 0.7302(5) -0.0594(3) 0.8092(3) 0.0267(8) Uani d . 1 1
H H2WA 0.8167 -0.0836 0.7575 0.040 Uiso d R 1 1
H H2WB 0.7691 -0.0072 0.8319 0.040 Uiso d R 1 1
O O3W -0.1445(5) 0.3340(3) 0.3216(3) 0.0333(9) Uani d . 1 1
H H3WA -0.0932 0.2688 0.3552 0.050 Uiso d R 1 1
H H3WB -0.2527 0.3208 0.3212 0.050 Uiso d R 1 1
O O4W 0.1576(5) 0.6711(3) 0.1778(3) 0.0295(8) Uani d . 1 1
H H4WA 0.1410 0.7295 0.1177 0.044 Uiso d R 1 1
H H4WB 0.2692 0.6452 0.1634 0.044 Uiso d R 1 1
O O5W -0.2586(5) 0.6059(4) 0.2704(4) 0.0347(10) Uani d . 1 1
H H5WA -0.2758 0.6736 0.2855 0.052 Uiso d R 1 1
H H5WB -0.3403 0.5949 0.2384 0.052 Uiso d R 1 1
O O6W 0.7459(5) -0.1278(3) 0.2532(3) 0.0281(8) Uani d . 1 1
H H6WA 0.7903 -0.1147 0.3063 0.042 Uiso d R 1 1
H H6WB 0.8278 -0.1200 0.1857 0.042 Uiso d R 1 1
O O7W 0.2731(6) 0.1037(4) 0.1880(4) 0.0373(10) Uani d . 1 1
H H7WA 0.2068 0.1353 0.2422 0.056 Uiso d R 1 1
H H7WB 0.2179 0.1078 0.1336 0.056 Uiso d R 1 1
O O8W 0.4817(6) 0.0654(4) 0.3679(3) 0.0344(9) Uani d . 1 1
H H8WA 0.4329 0.1360 0.3540 0.052 Uiso d R 1 1
H H8WB 0.5408 0.0537 0.4218 0.052 Uiso d R 1 1
O O9W 0.6757(6) 0.1339(4) 0.0936(4) 0.0386(10) Uani d . 1 1
H H9WA 0.6366 0.1995 0.1106 0.058 Uiso d R 1 1
H H9WB 0.7928 0.1280 0.0789 0.058 Uiso d R 1 1
O O10W 0.5297(6) -0.1009(4) 0.0751(3) 0.0366(10) Uani d . 1 1
H H10W 0.4576 -0.0831 0.0284 0.055 Uiso d R 1 1
H HW10 0.6420 -0.0954 0.0338 0.055 Uiso d R 1 1
O O11W 0.3219(6) -0.1573(4) 0.3334(4) 0.0430(11) Uani d . 1 1
H H11W 0.2131 -0.1264 0.3443 0.064 Uiso d R 1 1
H HW11 0.3342 -0.2084 0.2935 0.064 Uiso d R 1 1

loop_
_atom_site_aniso_label
_atom_site_aniso_U_11
_atom_site_aniso_U_22
_atom_site_aniso_U_33
_atom_site_aniso_U_12
_atom_site_aniso_U_13
_atom_site_aniso_U_23
Co1 0.0203(3) 0.0211(3) 0.0191(4) 0.0016(2) -0.0088(3) -0.0067(3)
Co2 0.0216(3) 0.0148(3) 0.0188(3) 0.0004(2) -0.0057(2) -0.0074(2)
Co3 0.0208(3) 0.0284(4) 0.0202(3) 0.0018(2) -0.0058(2) -0.0078(3)
S1 0.0217(6) 0.0248(6) 0.0247(6) 0.0032(5) -0.0099(5) -0.0085(5)
S2 0.0194(6) 0.0225(6) 0.0234(6) 0.0009(5) -0.0065(5) -0.0094(5)
S3 0.0212(6) 0.0203(6) 0.0199(5) -0.0005(5) -0.0055(5) -0.0074(5)
O1 0.032(2) 0.029(2) 0.055(2) -0.0009(16) -0.0208(19) -0.0141(18)
O2 0.043(2) 0.037(2) 0.0293(19) 0.0099(18) -0.0043(17) -0.0113(17)
O3 0.037(2) 0.045(2) 0.0300(19) -0.0002(18) -0.0183(17) -0.0019(18)
O4 0.0172(19) 0.031(2) 0.054(2) 0.0035(15) -0.0143(17) -0.0234(18)
O5 0.036(2) 0.051(3) 0.033(2) 0.019(2) -0.0167(19) -0.0168(19)
O6 0.034(2) 0.049(3) 0.038(2) 0.007(2) -0.0114(19) -0.029(2)
O7 0.026(2) 0.033(2) 0.069(3) -0.0044(18) -0.001(2) -0.017(2)
O8 0.0174(19) 0.030(2) 0.0250(17) 0.0042(15) -0.0061(15) -0.0099(15)
O9 0.025(2) 0.036(2) 0.039(2) 0.0045(17) -0.0101(17) -0.0258(18)
O10 0.024(2) 0.039(2) 0.0248(18) 0.0025(17) -0.0092(16) -0.0067(17)
O11 0.042(3) 0.021(2) 0.034(2) -0.0068(18) -0.0010(18) -0.0024(17)
O12 0.025(2) 0.031(2) 0.0220(17) 0.0057(16) -0.0069(15) -0.0094(15)
N1 0.035(3) 0.015(2) 0.024(2) 0.0023(19) -0.0081(19) -0.0086(17)
N2 0.037(3) 0.016(2) 0.0218(19) -0.0016(19) -0.0059(19) -0.0086(16)
N3 0.029(2) 0.024(2) 0.022(2) -0.0033(18) -0.0087(19) -0.0099(18)
N4 0.030(2) 0.025(2) 0.0164(18) 0.0051(18) -0.0111(17) -0.0076(17)
C1 0.048(4) 0.021(3) 0.024(2) -0.002(2) -0.011(2) -0.011(2)
C2 0.047(4) 0.016(3) 0.023(3) -0.003(2) -0.015(2) -0.002(2)
C3 0.024(3) 0.015(3) 0.030(2) -0.001(2) -0.007(2) -0.007(2)
C4 0.046(4) 0.023(3) 0.028(3) -0.002(2) -0.017(3) -0.010(2)
C5 0.049(4) 0.017(3) 0.030(3) 0.000(2) -0.018(3) -0.007(2)
C6 0.064(4) 0.015(3) 0.024(2) -0.001(3) -0.019(3) -0.002(2)
C7 0.057(4) 0.021(3) 0.028(3) 0.001(3) -0.018(3) -0.013(2)
C8 0.023(3) 0.016(2) 0.025(2) 0.000(2) -0.004(2) -0.009(2)
C9 0.048(4) 0.017(3) 0.018(2) -0.002(2) -0.010(2) -0.002(2)
C10 0.044(4) 0.023(3) 0.019(2) -0.006(2) -0.010(2) -0.010(2)
C11 0.051(4) 0.021(3) 0.019(2) 0.008(2) -0.016(2) -0.006(2)
C12 0.046(4) 0.024(3) 0.029(3) 0.010(2) -0.020(3) -0.009(2)
C13 0.016(2) 0.018(2) 0.016(2) -0.0017(18) -0.003(2) -0.008(2)
C14 0.040(3) 0.028(3) 0.027(3) 0.007(2) -0.015(2) -0.013(2)
C15 0.036(3) 0.020(3) 0.017(2) -0.001(2) -0.011(2) -0.0015(19)
C16 0.040(3) 0.027(3) 0.032(3) 0.007(2) -0.019(3) -0.017(2)
C17 0.057(4) 0.020(3) 0.024(3) 0.006(2) -0.020(3) -0.005(2)
C18 0.024(3) 0.029(3) 0.015(2) 0.003(2) -0.006(2) -0.007(2)
C19 0.049(4) 0.021(3) 0.017(2) 0.002(2) -0.011(2) -0.005(2)
C20 0.048(4) 0.018(3) 0.025(3) 0.004(2) -0.015(2) -0.005(2)
O1W 0.028(2) 0.040(2) 0.0275(17) 0.0042(17) -0.0116(16) -0.0166(16)
O2W 0.026(2) 0.029(2) 0.0285(17) 0.0027(15) -0.0101(15) -0.0119(15)
O3W 0.030(2) 0.027(2) 0.041(2) -0.0096(16) -0.0165(17) 0.0037(17)
O4W 0.030(2) 0.0234(19) 0.0307(18) -0.0008(15) -0.0066(16) -0.0031(15)
O5W 0.030(2) 0.034(2) 0.053(2) 0.0125(17) -0.0244(19) -0.0243(19)
O6W 0.023(2) 0.032(2) 0.0308(18) 0.0028(15) -0.0091(16) -0.0104(16)
O7W 0.030(2) 0.052(3) 0.039(2) 0.0178(19) -0.0161(19) -0.026(2)
O8W 0.044(2) 0.040(2) 0.0263(18) 0.0101(18) -0.0183(17) -0.0159(17)
O9W 0.031(2) 0.028(2) 0.046(2) 0.0024(17) 0.0015(18) -0.0061(18)
O10W 0.036(2) 0.053(3) 0.0264(19) 0.0020(19) -0.0109(17) -0.0178(19)
O11W 0.029(2) 0.046(3) 0.047(2) -0.0028(18) 0.0034(19) -0.016(2)

loop_
_atom_type_symbol
_atom_type_description
_atom_type_scat_dispersion_real
_atom_type_scat_dispersion_imag
_atom_type_scat_source
C C 0.0033 0.0016 'International Tables Vol C Tables 4.2.6.8 and 6.1.1.4'
H H 0.0000 0.0000 'International Tables Vol C Tables 4.2.6.8 and 6.1.1.4'
N N 0.0061 0.0033 'International Tables Vol C Tables 4.2.6.8 and 6.1.1.4'
O O 0.0106 0.0060 'International Tables Vol C Tables 4.2.6.8 and 6.1.1.4'
S S 0.1246 0.1234 'International Tables Vol C Tables 4.2.6.8 and 6.1.1.4'
Co Co 0.3494 0.9721 'International Tables Vol C Tables 4.2.6.8 and 6.1.1.4'

loop_
_geom_angle_atom_site_label_1
_geom_angle_atom_site_label_2
_geom_angle_atom_site_label_3
_geom_angle_site_symmetry_3
_geom_angle
_geom_angle_publ_flag
O4 Co1 O3W . 86.12(16) ?
O4 Co1 O5W . 176.22(16) ?
O3W Co1 O5W . 91.71(16) ?
O4 Co1 O4W . 92.89(15) ?
O3W Co1 O4W . 176.13(14) ?
O5W Co1 O4W . 89.48(15) ?
O4 Co1 N4 . 86.16(15) ?
O3W Co1 N4 . 90.14(16) ?
O5W Co1 N4 . 90.76(15) ?
O4W Co1 N4 . 93.54(16) ?
O3W Co1 N3 . 90.67(16) y
O4W Co1 N3 . 85.64(15) y
O5W Co1 N3 . 90.09(15) y
N3 Co1 N4 . 178.8(2) y
N3 Co1 O4 . 93.02(16) y
O1W Co2 N1 . 93.63(17) y
O1W Co2 N2 . 87.17(16) y
O2W Co2 N2 . 90.68(16) y
N1 Co2 N2 . 178.15(18) y
O9W Co3 O7W . 87.62(18) y
O7W Co3 O8W . 85.07(16) y
O7W Co3 O11W . 89.57(18) y
O9W Co3 O6W . 93.01(16) y
O7W Co3 O6W . 179.25(19) y
O8W Co3 O6W . 94.49(15) y
O11W Co3 O6W . 89.84(16) y
O7W Co3 O10W . 97.01(16) y
O6W Co3 O10W . 83.39(15) y
O1W Co2 O2W . 177.85(17) ?
N1 Co2 O2W . 88.52(16) ?
N2 Co2 O8 . 93.74(15) ?
O1W Co2 O8 . 89.64(14) ?
N1 Co2 O8 . 87.93(15) ?
O2W Co2 O8 . 90.39(14) ?
N2 Co2 O12 . 89.26(15) ?
O1W Co2 O12 . 91.66(14) ?
N1 Co2 O12 . 89.05(15) ?
O2W Co2 O12 . 88.42(14) ?
O8 Co2 O12 . 176.78(16) ?
O9W Co3 O8W . 91.15(17) ?
O9W Co3 O11W . 174.50(19) ?
O8W Co3 O11W . 93.31(17) ?
O9W Co3 O10W . 92.63(17) ?
O8W Co3 O10W . 175.76(19) ?
O11W Co3 O10W . 83.03(16) ?
O2 S1 O4 . 109.8(2) ?
O2 S1 O3 . 109.6(2) ?
O4 S1 O3 . 109.0(2) ?
O2 S1 O1 . 109.2(2) ?
O4 S1 O1 . 109.0(2) ?
O3 S1 O1 . 110.3(2) ?
O7 S2 O5 . 110.7(3) ?
O7 S2 O6 . 109.6(3) ?
O5 S2 O6 . 108.6(2) ?
O7 S2 O8 . 108.9(2) ?
O5 S2 O8 . 110.1(2) ?
O6 S2 O8 . 108.8(2) ?
O11 S3 O10 . 109.8(3) ?
O11 S3 O9 . 109.4(2) ?
O10 S3 O9 . 109.0(2) ?
O11 S3 O12 . 108.8(2) ?
O10 S3 O12 . 110.4(2) ?
O9 S3 O12 . 109.5(2) ?
S1 O4 Co1 . 136.1(2) ?
S2 O8 Co2 . 133.7(2) ?
S3 O12 Co2 . 134.1(2) ?
C1 N1 C5 . 116.9(4) ?
C1 N1 Co2 . 121.8(3) ?
C5 N1 Co2 . 120.9(3) ?
C10 N2 C6 . 116.9(4) ?
C10 N2 Co2 . 120.4(3) ?
C6 N2 Co2 . 122.3(3) ?
C15 N3 C11 . 116.6(4) ?
C15 N3 Co1 . 119.7(3) ?
C11 N3 Co1 . 123.5(3) ?
C16 N4 C20 . 116.0(4) ?
C16 N4 Co1 . 124.7(3) ?
C20 N4 Co1 . 119.2(3) ?
N1 C1 C2 . 123.2(5) ?
N1 C1 H1A . 118.4 ?
C2 C1 H1A . 118.4 ?
C3 C2 C1 . 120.1(5) ?
C3 C2 H2A . 120.0 ?
C1 C2 H2A . 120.0 ?
C2 C3 C4 . 116.8(5) ?
C2 C3 C8 1_545 121.6(4) ?
C4 C3 C8 1_545 121.6(4) ?
C5 C4 C3 . 119.3(5) ?
C5 C4 H4A . 120.3 ?
C3 C4 H4A . 120.3 ?
N1 C5 C4 . 123.5(5) ?
N1 C5 H5A . 118.3 ?
C4 C5 H5A . 118.3 ?
N2 C6 C7 . 123.2(5) ?
N2 C6 H6A . 118.4 ?
C7 C6 H6A . 118.4 ?
C6 C7 C8 . 120.1(5) ?
C6 C7 H7A . 119.9 ?
C8 C7 H7A . 119.9 ?
C7 C8 C9 . 116.7(5) ?
C7 C8 C3 1_565 121.0(4) ?
C9 C8 C3 1_565 122.3(4) ?
C10 C9 C8 . 119.6(5) ?
C10 C9 H9A . 120.2 ?
C8 C9 H9A . 120.2 ?
N2 C10 C9 . 123.4(4) ?
N2 C10 H10A . 118.3 ?
C9 C10 H10A . 118.3 ?
N3 C11 C12 . 123.5(5) ?
N3 C11 H11A . 118.2 ?
C12 C11 H11A . 118.2 ?
C11 C12 C13 . 120.5(5) ?
C11 C12 H12A . 119.8 ?
C13 C12 H12A . 119.8 ?
C14 C13 C12 . 115.5(4) ?
C14 C13 C18 1_556 121.6(4) ?
C12 C13 C18 1_556 122.9(4) ?
C15 C14 C13 . 120.3(5) ?
C15 C14 H14A . 119.9 ?
C13 C14 H14A . 119.9 ?
N3 C15 C14 . 123.7(5) ?
N3 C15 H15A . 118.2 ?
C14 C15 H15A . 118.2 ?
N4 C16 C17 . 124.0(5) ?
N4 C16 H16A . 118.0 ?
C17 C16 H16A . 118.0 ?
C16 C17 C18 . 120.0(5) ?
C16 C17 H17A . 120.0 ?
C18 C17 H17A . 120.0 ?
C19 C18 C17 . 116.4(4) ?
C19 C18 C13 1_554 121.8(4) ?
C17 C18 C13 1_554 121.8(4) ?
C20 C19 C18 . 120.3(5) ?
C20 C19 H19A . 119.8 ?
C18 C19 H19A . 119.8 ?
N4 C20 C19 . 123.2(5) ?
N4 C20 H20A . 118.4 ?
C19 C20 H20A . 118.4 ?
Co2 O1W H1WA . 101.9 ?
Co2 O1W H1WB . 127.1 ?
H1WA O1W H1WB . 111.5 ?
Co2 O2W H2WA . 105.2 ?
Co2 O2W H2WB . 115.9 ?
H2WA O2W H2WB . 110.2 ?
Co1 O3W H3WA . 121.3 ?
Co1 O3W H3WB . 128.5 ?
H3WA O3W H3WB . 110.2 ?
Co1 O4W H4WA . 122.7 ?
Co1 O4W H4WB . 102.3 ?
H4WA O4W H4WB . 110.5 ?
Co1 O5W H5WA . 127.0 ?
Co1 O5W H5WB . 118.3 ?
H5WA O5W H5WB . 111.0 ?
Co3 O6W H6WA . 113.5 ?
Co3 O6W H6WB . 108.6 ?
H6WA O6W H6WB . 110.7 ?
Co3 O7W H7WA . 121.1 ?
Co3 O7W H7WB . 125.9 ?
H7WA O7W H7WB . 110.9 ?
Co3 O8W H8WA . 111.4 ?
Co3 O8W H8WB . 133.5 ?
H8WA O8W H8WB . 110.7 ?
Co3 O9W H9WA . 109.7 ?
Co3 O9W H9WB . 121.1 ?
H9WA O9W H9WB . 110.3 ?
Co3 O10W H10W . 122.2 ?
Co3 O10W HW10 . 105.5 ?
H10W O10W HW10 . 111.1 ?
Co3 O11W H11W . 106.3 ?
Co3 O11W HW11 . 107.1 ?
H11W O11W HW11 . 110.7 ?

loop_
_geom_bond_atom_site_label_1
_geom_bond_atom_site_label_2
_geom_bond_site_symmetry_2
_geom_bond_distance
_geom_bond_publ_flag
Co1 O4 . 2.040(4) y
Co1 O3W . 2.070(4) y
Co1 O4W . 2.169(4) y
Co1 O5W . 2.108(4) y
Co1 N3 . 2.166(4) y
Co1 N4 . 2.177(4) y
Co2 O8 . 2.159(3) y
Co2 O12 . 2.182(3) y
Co2 O1W . 2.102(4) y
Co2 O2W . 2.147(4) y
Co2 N1 . 2.103(4) y
Co2 N2 . 2.091(4) y
Co3 O6W . 2.120(4) y
Co3 O7W . 2.056(4) y
Co3 O8W . 2.082(4) y
Co3 O9W . 2.054(4) y
Co3 O10W . 2.152(4) y
Co3 O11W . 2.114(4) y
S1 O2 . 1.458(4) ?
S1 O4 . 1.459(4) ?
S1 O3 . 1.467(4) ?
S1 O1 . 1.481(4) ?
S2 O7 . 1.453(4) ?
S2 O5 . 1.460(4) ?
S2 O6 . 1.465(4) ?
S2 O8 . 1.495(4) ?
S3 O11 . 1.469(4) ?
S3 O10 . 1.470(4) ?
S3 O9 . 1.474(3) ?
S3 O12 . 1.487(4) ?
N1 C1 . 1.327(7) ?
N1 C5 . 1.335(7) ?
N2 C10 . 1.330(7) ?
N2 C6 . 1.337(6) ?
N3 C15 . 1.330(6) ?
N3 C11 . 1.331(6) ?
N4 C16 . 1.334(7) ?
N4 C20 . 1.349(6) ?
C1 C2 . 1.379(7) ?
C1 H1A . 0.9300 ?
C2 C3 . 1.376(7) ?
C2 H2A . 0.9300 ?
C3 C4 . 1.391(7) ?
C3 C8 1_545 1.483(5) ?
C4 C5 . 1.377(7) ?
C4 H4A . 0.9300 ?
C5 H5A . 0.9300 ?
C6 C7 . 1.374(7) ?
C6 H6A . 0.9300 ?
C7 C8 . 1.384(7) ?
C7 H7A . 0.9300 ?
C8 C9 . 1.389(7) ?
C8 C3 1_565 1.483(5) ?
C9 C10 . 1.381(7) ?
C9 H9A . 0.9300 ?
C10 H10A . 0.9300 ?
C11 C12 . 1.381(7) ?
C11 H11A . 0.9300 ?
C12 C13 . 1.396(7) ?
C12 H12A . 0.9300 ?
C13 C14 . 1.389(7) ?
C13 C18 1_556 1.491(6) ?
C14 C15 . 1.385(7) ?
C14 H14A . 0.9300 ?
C15 H15A . 0.9300 ?
C16 C17 . 1.366(7) ?
C16 H16A . 0.9300 ?
C17 C18 . 1.393(7) ?
C17 H17A . 0.9300 ?
C18 C19 . 1.377(7) ?
C18 C13 1_554 1.491(6) ?
C19 C20 . 1.377(7) ?
C19 H19A . 0.9300 ?
C20 H20A . 0.9300 ?
O1W H1WA . 0.8170 ?
O1W H1WB . 0.8157 ?
O2W H2WA . 0.8186 ?
O2W H2WB . 0.8154 ?
O3W H3WA . 0.8201 ?
O3W H3WB . 0.8200 ?
O4W H4WA . 0.8199 ?
O4W H4WB . 0.8200 ?
O5W H5WA . 0.8200 ?
O5W H5WB . 0.8200 ?
O6W H6WA . 0.8201 ?
O6W H6WB . 0.8199 ?
O7W H7WA . 0.8200 ?
O7W H7WB . 0.8199 ?
O8W H8WA . 0.8199 ?
O8W H8WB . 0.8200 ?
O9W H9WA . 0.8200 ?
O9W H9WB . 0.8200 ?
O10W H10W . 0.8200 ?
O10W HW10 . 0.8200 ?
O11W H11W . 0.8200 ?
O11W HW11 . 0.8200 ?

loop_
_geom_hbond_atom_site_label_D
_geom_hbond_atom_site_label_H
_geom_hbond_atom_site_label_A
_geom_hbond_site_symmetry_A
_geom_hbond_distance_DH
_geom_hbond_distance_HA
_geom_hbond_distance_DA
_geom_hbond_angle_DHA
O1W H1WA O10 . 0.82 1.87 2.674(5) 167.6
O1W H1WB O5 1_455 0.82 2.50 3.066(6) 127.2
O2W H2WA O5 . 0.82 1.85 2.631(5) 158.3
O2W H2WB O10 1_655 0.82 2.08 2.783(6) 144.3
O3W H3WA O7 1_455 0.82 1.96 2.779(6) 174.9
O3W H3WB O3 1_455 0.82 1.84 2.646(5) 169.2
O4W H4WA O11 1_564 0.82 2.07 2.837(5) 156.0
O4W H4WB O1 . 0.82 1.88 2.661(5) 158.2
O5W H5WA O6W 1_465 0.82 2.17 2.943(5) 158.4
O5W H5WB O1 1_455 0.82 1.84 2.652(5) 168.4
O6W H6WA O6 . 0.82 1.87 2.684(5) 168.6
O6W H6WB O11 1_654 0.82 1.90 2.717(5) 171.3
O7W H7WA O7 1_455 0.82 2.15 2.875(6) 147.0
O7W H7WB O9 1_554 0.82 1.88 2.688(5) 166.2
O8W H8WA O3 . 0.82 2.09 2.784(6) 141.5
O8W H8WB O8 . 0.82 1.92 2.738(5) 173.7
O9W H9WA O2 . 0.82 1.88 2.666(5) 160.5
O9W H9WB O9 1_654 0.82 1.98 2.788(5) 167.5
O10W H10W O12 1_554 0.82 1.97 2.783(5) 175.0
O10W HW10 O2W 1_554 0.82 2.39 2.900(5) 121.5
O11W H11W O6 1_455 0.82 1.98 2.786(6) 167.7

loop_
_geom_torsion_atom_site_label_1
_geom_torsion_atom_site_label_2
_geom_torsion_atom_site_label_3
_geom_torsion_atom_site_label_4
_geom_torsion_site_symmetry_1
_geom_torsion_site_symmetry_4
_geom_torsion
O2 S1 O4 Co1 . . -131.7(3)
O3 S1 O4 Co1 . . 108.3(4)
O1 S1 O4 Co1 . . -12.2(4)
O3W Co1 O4 S1 . . -155.3(4)
N3 Co1 O4 S1 . . -64.9(4)
O4W Co1 O4 S1 . . 20.9(4)
N4 Co1 O4 S1 . . 114.3(4)
O7 S2 O8 Co2 . . -112.7(3)
O5 S2 O8 Co2 . . 8.9(4)
O6 S2 O8 Co2 . . 127.9(3)
N2 Co2 O8 S2 . . 97.6(3)
O1W Co2 O8 S2 . . -175.2(3)
N1 Co2 O8 S2 . . -81.6(3)
O2W Co2 O8 S2 . . 6.9(3)
O11 S3 O12 Co2 . . 120.4(3)
O10 S3 O12 Co2 . . -0.2(4)
O9 S3 O12 Co2 . . -120.1(3)
N2 Co2 O12 S3 . . 80.6(3)
O1W Co2 O12 S3 . . -6.5(3)
N1 Co2 O12 S3 . . -100.1(3)
O2W Co2 O12 S3 . . 171.3(3)
O1W Co2 N1 C1 . . -142.0(4)
O2W Co2 N1 C1 . . 38.0(4)
O8 Co2 N1 C1 . . 128.5(4)
O12 Co2 N1 C1 . . -50.4(4)
O1W Co2 N1 C5 . . 45.3(4)
O2W Co2 N1 C5 . . -134.6(4)
O8 Co2 N1 C5 . . -44.2(4)
O12 Co2 N1 C5 . . 136.9(4)
O1W Co2 N2 C10 . . -45.1(4)
O2W Co2 N2 C10 . . 134.8(4)
O8 Co2 N2 C10 . . 44.4(4)
O12 Co2 N2 C10 . . -136.8(4)
O1W Co2 N2 C6 . . 127.7(5)
O2W Co2 N2 C6 . . -52.4(5)
O8 Co2 N2 C6 . . -142.8(5)
O12 Co2 N2 C6 . . 36.0(5)
O4 Co1 N3 C15 . . 136.2(4)
O3W Co1 N3 C15 . . -137.7(4)
O5W Co1 N3 C15 . . -46.0(4)
O4W Co1 N3 C15 . . 43.5(4)
O4 Co1 N3 C11 . . -49.0(5)
O3W Co1 N3 C11 . . 37.2(4)
O5W Co1 N3 C11 . . 128.9(4)
O4W Co1 N3 C11 . . -141.7(5)
O4 Co1 N4 C16 . . -130.9(5)
O3W Co1 N4 C16 . . 143.0(4)
O5W Co1 N4 C16 . . 51.3(5)
O4W Co1 N4 C16 . . -38.2(4)
O4 Co1 N4 C20 . . 45.9(4)
O3W Co1 N4 C20 . . -40.2(4)
O5W Co1 N4 C20 . . -131.9(4)
O4W Co1 N4 C20 . . 138.6(4)
C5 N1 C1 C2 . . 3.6(9)
Co2 N1 C1 C2 . . -169.3(5)
N1 C1 C2 C3 . . -1.2(10)
C1 C2 C3 C4 . . -2.8(9)
C1 C2 C3 C8 . 1_545 178.4(5)
C2 C3 C4 C5 . . 4.1(9)
C8 C3 C4 C5 1_545 . -177.0(5)
C1 N1 C5 C4 . . -2.1(9)
Co2 N1 C5 C4 . . 170.9(5)
C3 C4 C5 N1 . . -1.8(10)
C10 N2 C6 C7 . . 2.6(9)
Co2 N2 C6 C7 . . -170.4(5)
N2 C6 C7 C8 . . -1.9(10)
C6 C7 C8 C9 . . -0.9(9)
C6 C7 C8 C3 . 1_565 177.9(5)
C7 C8 C9 C10 . . 2.8(9)
C3 C8 C9 C10 1_565 . -176.0(5)
C6 N2 C10 C9 . . -0.5(9)
Co2 N2 C10 C9 . . 172.6(5)
C8 C9 C10 N2 . . -2.2(10)
C15 N3 C11 C12 . . 0.5(8)
Co1 N3 C11 C12 . . -174.5(5)
N3 C11 C12 C13 . . -0.5(9)
C11 C12 C13 C14 . . -0.4(8)
C11 C12 C13 C18 . 1_556 179.9(5)
C12 C13 C14 C15 . . 1.3(8)
C18 C13 C14 C15 1_556 . -179.0(5)
C11 N3 C15 C14 . . 0.5(8)
Co1 N3 C15 C14 . . 175.7(4)
C13 C14 C15 N3 . . -1.4(9)
C20 N4 C16 C17 . . -1.5(9)
Co1 N4 C16 C17 . . 175.5(5)
N4 C16 C17 C18 . . 1.4(10)
C16 C17 C18 C19 . . -0.6(9)
C16 C17 C18 C13 . 1_554 179.7(5)
C17 C18 C19 C20 . . 0.0(9)
C13 C18 C19 C20 1_554 . 179.7(5)
C16 N4 C20 C19 . . 0.8(9)
Co1 N4 C20 C19 . . -176.3(5)
C18 C19 C20 N4 . . -0.2(10)
